data_7052396
loop_
_publ_author_name
'Fr\'ed\'eric Th\'ebault'
'Alexander J. Blake'
'Claire Wilson'
'Neil R. Champness'
'Martin Schr\"oder'

_publ_section_title
;
 Synthesis of pyridazinyl ligands for multimetallic complexes
;
_journal_issue 10
_journal_name_full 'New Journal of Chemistry'
_journal_page_first 1498
_journal_paper_doi 10.1039/b611561f
_journal_volume 30
_journal_year 2006
_chemical_formula_moiety 'C32 H24 N8, C H Cl3'
_chemical_formula_sum 'C33 H25 Cl3 N8'
_chemical_formula_weight 639.96
_space_group_IT_number 15
_symmetry_cell_setting monoclinic
_symmetry_space_group_name_Hall '-C 2yc'
_symmetry_space_group_name_H-M 'C 1 2/c 1'
_atom_sites_solution_hydrogens geom
_atom_sites_solution_primary direct
_atom_sites_solution_secondary difmap
_audit_creation_method
;
SHELXL-97

Carbon atom in chloroform disordered into two positions.
Chloroform geometry restrained using SADI instruction.
;
_cell_angle_alpha 90.00
_cell_angle_beta 112.744(4)
_cell_angle_gamma 90.00
_cell_formula_units_Z 4
_cell_length_a 24.367(6)
_cell_length_b 5.9124(15)
_cell_length_c 21.707(6)
_cell_measurement_reflns_used 1472
_cell_measurement_temperature 150(2)
_cell_measurement_theta_max 25.129
_cell_measurement_theta_min 3.404
_cell_volume 2884.1(13)
_computing_cell_refinement 'Bruker SAINT version 6.36a (Bruker, 2002)'
_computing_data_collection 'Bruker SMART version 5.624 (Bruker, 2001)'
_computing_data_reduction 'Bruker SAINT; Bruker SHELXTL (Bruker, 2001)'
_computing_molecular_graphics ' ?'
_computing_publication_material 'enCIFer(Allen et al.,2004);PLATON (Spek,2003)'
_computing_structure_refinement 'SHELXL-97 (Sheldrick, 1997)'
_computing_structure_solution 'SHELXS-97 (Sheldrick, 1990)'
_diffrn_ambient_temperature 150(2)
_diffrn_measured_fraction_theta_full 0.985
_diffrn_measured_fraction_theta_max 0.985
_diffrn_measurement_device_type 'Bruker SMART1000 CCD area detector'
_diffrn_measurement_method omega
_diffrn_radiation_monochromator graphite
_diffrn_radiation_source 'normal-focus sealed tube'
_diffrn_radiation_type MoK\a
_diffrn_radiation_wavelength 0.71073
_diffrn_reflns_av_R_equivalents 0.1321
_diffrn_reflns_av_sigmaI/netI 0.1418
_diffrn_reflns_limit_h_max 31
_diffrn_reflns_limit_h_min -13
_diffrn_reflns_limit_k_max 7
_diffrn_reflns_limit_k_min -6
_diffrn_reflns_limit_l_max 26
_diffrn_reflns_limit_l_min -27
_diffrn_reflns_number 17206
_diffrn_reflns_theta_full 27.48
_diffrn_reflns_theta_max 27.48
_diffrn_reflns_theta_min 1.81
_diffrn_standards_decay_% 0
_diffrn_standards_number 0
_exptl_absorpt_coefficient_mu 0.359
_exptl_absorpt_correction_type none
_exptl_crystal_colour Colourless
_exptl_crystal_density_diffrn 1.474
_exptl_crystal_density_method 'not measured'
_exptl_crystal_description Column
_exptl_crystal_F_000 1320
_exptl_crystal_size_max 0.672
_exptl_crystal_size_mid 0.035
_exptl_crystal_size_min 0.028
_refine_diff_density_max 0.31
_refine_diff_density_min -0.42
_refine_diff_density_rms 0.07
_refine_ls_extinction_method none
_refine_ls_goodness_of_fit_ref 0.886
_refine_ls_hydrogen_treatment constr
_refine_ls_matrix_type full
_refine_ls_number_parameters 204
_refine_ls_number_reflns 3259
_refine_ls_number_restraints 4
_refine_ls_restrained_S_all 0.893
_refine_ls_R_factor_all 0.1067
_refine_ls_R_factor_gt 0.0571
_refine_ls_shift/su_max 0.000
_refine_ls_shift/su_mean 0.000
_refine_ls_structure_factor_coef Fsqd
_refine_ls_weighting_details 'calc w=1/[\s^2^(Fo^2^)+(0.0528P)^2^] where P=(Fo^2^+2Fc^2^)/3'
_refine_ls_weighting_scheme calc
_refine_ls_wR_factor_gt 0.1279
_refine_ls_wR_factor_ref 0.1412
_reflns_number_gt 1784
_reflns_number_total 3307
_reflns_threshold_expression >2\s(I)
_cod_data_source_file b611561f.txt
_cod_data_source_block Compound_L2
_cod_depositor_comments
;
 Appending the value of the _chemical_name_systematic data item to the
 value of the _audit_creation_method data item since it contained a
 description of the structure solution proccess and not the systematic
 name of the compound. The _chemical_name_systematic data item was removed.

 Antanas Vaitkus,
 2017-03-30

The following automatic conversions were performed:
'_symmetry_cell_setting' value 'Monoclinic' changed to 'monoclinic'
according to '/home/saulius/struct/CIF-dictionaries/cif_core.dic'
dictionary named 'cif_core.dic' version 2.4.1 from 2010-06-29.

Automatic conversion script
Id: cif_fix_enum 1527 2010-12-29 10:47:43Z saulius 
;
_cod_original_sg_symbol_H-M 'C 2/c'
_cod_database_code 7052396

loop_
_symmetry_equiv_pos_as_xyz
'x, y, z'
'-x, y, -z+1/2'
'x+1/2, y+1/2, z'
'-x+1/2, y+1/2, -z+1/2'
'-x, -y, -z'
'x, -y, z-1/2'
'-x+1/2, -y+1/2, -z'
'x+1/2, -y+1/2, z-1/2'

loop_
_atom_site_label
_atom_site_type_symbol
_atom_site_fract_x
_atom_site_fract_y
_atom_site_fract_z
_atom_site_U_iso_or_equiv
_atom_site_adp_type
_atom_site_occupancy
_atom_site_symmetry_multiplicity
_atom_site_calc_flag
_atom_site_refinement_flags
_atom_site_disorder_assembly
_atom_site_disorder_group
Cl1 Cl 0.06432(4) 0.88867(16) 0.27593(5) 0.0457(3) Uani 1 1 d D . .
Cl2 Cl 0.0000 0.4669(2) 0.2500 0.0616(5) Uani 1 2 d SD . .
N1 N 0.29949(11) 0.6834(4) 0.17553(13) 0.0250(6) Uani 1 1 d . . .
N2 N 0.14913(11) 0.5808(4) 0.09269(12) 0.0212(6) Uani 1 1 d . . .
N3 N 0.10848(10) 0.4420(4) 0.05186(12) 0.0206(6) Uani 1 1 d . . .
N4 N 0.08771(11) -0.0374(4) -0.04752(12) 0.0207(6) Uani 1 1 d . . .
C1 C 0.33405(15) 0.8257(6) 0.22206(17) 0.0338(8) Uani 1 1 d . . .
H1 H 0.3736 0.7788 0.2480 0.041 Uiso 1 1 calc R . .
C2 C 0.31674(15) 1.0345(6) 0.23517(16) 0.0304(8) Uani 1 1 d . . .
H2 H 0.3435 1.1284 0.2690 0.037 Uiso 1 1 calc R . .
C3 C 0.25954(15) 1.1048(5) 0.19817(15) 0.0277(7) Uani 1 1 d . . .
H3 H 0.2462 1.2496 0.2053 0.033 Uiso 1 1 calc R . .
C4 C 0.22235(14) 0.9617(5) 0.15084(14) 0.0212(7) Uani 1 1 d . . .
H4 H 0.1825 1.0054 0.1252 0.025 Uiso 1 1 calc R . .
C5 C 0.24319(13) 0.7524(5) 0.14054(14) 0.0183(6) Uani 1 1 d . . .
C6 C 0.20307(13) 0.5947(5) 0.08992(14) 0.0186(6) Uani 1 1 d . . .
C7 C 0.21806(13) 0.4768(4) 0.04235(14) 0.0162(6) Uani 1 1 d . . .
C8 C 0.17447(12) 0.3399(5) -0.00264(14) 0.0155(6) Uani 1 1 d . . .
C9 C 0.12052(12) 0.3209(5) 0.00608(14) 0.0170(6) Uani 1 1 d . . .
C10 C 0.07144(13) 0.1676(5) -0.03425(14) 0.0178(6) Uani 1 1 d . . .
C11 C 0.01227(13) 0.2344(5) -0.05450(14) 0.0211(7) Uani 1 1 d . . .
H11 H 0.0023 0.3809 -0.0441 0.025 Uiso 1 1 calc R . .
C12 C -0.03181(13) 0.0810(5) -0.09030(14) 0.0230(7) Uani 1 1 d . . .
H12 H -0.0727 0.1208 -0.1051 0.028 Uiso 1 1 calc R . .
C13 C -0.01515(14) -0.1297(5) -0.10397(14) 0.0244(7) Uani 1 1 d . . .
H13 H -0.0444 -0.2381 -0.1280 0.029 Uiso 1 1 calc R . .
C14 C 0.04433(13) -0.1808(5) -0.08240(15) 0.0253(7) Uani 1 1 d . . .
H14 H 0.0553 -0.3258 -0.0928 0.030 Uiso 1 1 calc R . .
C15 C 0.27817(12) 0.4978(5) 0.03797(14) 0.0184(7) Uani 1 1 d . . .
H15A H 0.3005 0.6231 0.0672 0.022 Uiso 1 1 calc R . .
H15B H 0.2725 0.5362 -0.0085 0.022 Uiso 1 1 calc R . .
C16 C 0.18449(12) 0.2238(5) -0.05906(14) 0.0186(6) Uani 1 1 d . . .
H16A H 0.2051 0.3299 -0.0782 0.022 Uiso 1 1 calc R . .
H16B H 0.1454 0.1873 -0.0945 0.022 Uiso 1 1 calc R . .
C17 C -0.0023(2) 0.7489(7) 0.2267(3) 0.0325(16) Uani 0.50 1 d PD . .
H17 H -0.0039 0.7490 0.1800 0.039 Uiso 0.50 1 calc PR . .

loop_
_atom_site_aniso_label
_atom_site_aniso_U_11
_atom_site_aniso_U_22
_atom_site_aniso_U_33
_atom_site_aniso_U_23
_atom_site_aniso_U_13
_atom_site_aniso_U_12
Cl1 0.0377(5) 0.0453(6) 0.0363(5) -0.0005(5) -0.0054(4) -0.0031(5)
Cl2 0.0785(12) 0.0273(7) 0.0839(12) 0.000 0.0368(10) 0.000
N1 0.0200(14) 0.0294(15) 0.0217(14) -0.0070(11) 0.0038(12) -0.0006(12)
N2 0.0191(13) 0.0239(14) 0.0179(13) -0.0036(11) 0.0042(11) -0.0007(11)
N3 0.0146(13) 0.0254(14) 0.0185(13) -0.0030(11) 0.0028(11) 0.0002(11)
N4 0.0196(14) 0.0171(13) 0.0247(14) -0.0001(11) 0.0077(11) -0.0020(11)
C1 0.0217(18) 0.044(2) 0.0293(19) -0.0091(17) 0.0027(15) -0.0034(17)
C2 0.031(2) 0.036(2) 0.0232(17) -0.0108(15) 0.0096(15) -0.0145(16)
C3 0.041(2) 0.0210(16) 0.0226(17) -0.0021(14) 0.0145(15) -0.0033(16)
C4 0.0218(17) 0.0242(16) 0.0175(15) 0.0013(13) 0.0075(13) 0.0002(14)
C5 0.0166(15) 0.0235(16) 0.0155(15) 0.0018(12) 0.0071(13) 0.0009(13)
C6 0.0185(15) 0.0179(15) 0.0166(14) 0.0031(12) 0.0037(12) 0.0057(13)
C7 0.0161(15) 0.0127(14) 0.0177(15) 0.0033(12) 0.0042(12) 0.0031(12)
C8 0.0138(14) 0.0154(14) 0.0146(14) 0.0041(11) 0.0026(12) 0.0035(12)
C9 0.0150(15) 0.0165(14) 0.0168(14) 0.0025(12) 0.0031(12) 0.0032(12)
C10 0.0158(15) 0.0216(16) 0.0171(15) 0.0033(12) 0.0076(12) 0.0002(13)
C11 0.0186(16) 0.0248(16) 0.0190(15) 0.0011(13) 0.0061(13) 0.0025(13)
C12 0.0137(15) 0.0332(18) 0.0181(15) 0.0023(14) 0.0016(12) 0.0001(14)
C13 0.0255(17) 0.0283(17) 0.0164(15) -0.0013(14) 0.0047(13) -0.0077(15)
C14 0.0262(18) 0.0228(16) 0.0267(17) -0.0015(13) 0.0101(15) -0.0007(15)
C15 0.0191(16) 0.0165(15) 0.0182(15) -0.0027(12) 0.0057(13) -0.0049(12)
C16 0.0132(15) 0.0228(16) 0.0169(15) -0.0002(12) 0.0027(12) -0.0026(13)
C17 0.038(4) 0.032(4) 0.025(4) -0.001(3) 0.009(4) -0.007(3)

loop_
_atom_type_symbol
_atom_type_description
_atom_type_scat_dispersion_real
_atom_type_scat_dispersion_imag
_atom_type_scat_source
C C 0.0033 0.0016 'International Tables Vol C Tables 4.2.6.8 and 6.1.1.4'
H H 0.0000 0.0000 'International Tables Vol C Tables 4.2.6.8 and 6.1.1.4'
N N 0.0061 0.0033 'International Tables Vol C Tables 4.2.6.8 and 6.1.1.4'
Cl Cl 0.1484 0.1585 'International Tables Vol C Tables 4.2.6.8 and 6.1.1.4'

loop_
_geom_angle_atom_site_label_1
_geom_angle_atom_site_label_2
_geom_angle_atom_site_label_3
_geom_angle
_geom_angle_site_symmetry_1
_geom_angle_site_symmetry_3
_geom_angle_publ_flag
C1 N1 C5 116.3(3) . . ?
N3 N2 C6 120.0(2) . . ?
N2 N3 C9 120.2(2) . . ?
C14 N4 C10 117.4(3) . . ?
N1 C1 C2 124.8(3) . . ?
N1 C1 H1 117.6 . . ?
C2 C1 H1 117.6 . . ?
C1 C2 C3 118.3(3) . . ?
C1 C2 H2 120.8 . . ?
C3 C2 H2 120.8 . . ?
C4 C3 C2 118.6(3) . . ?
C4 C3 H3 120.7 . . ?
C2 C3 H3 120.7 . . ?
C3 C4 C5 119.7(3) . . ?
C3 C4 H4 120.2 . . ?
C5 C4 H4 120.2 . . ?
N1 C5 C4 122.3(3) . . ?
N1 C5 C6 117.6(3) . . ?
C4 C5 C6 120.1(3) . . ?
N2 C6 C7 122.7(3) . . ?
N2 C6 C5 112.5(2) . . ?
C7 C6 C5 124.8(3) . . ?
C8 C7 C6 117.3(3) . . ?
C8 C7 C15 120.0(2) . . ?
C6 C7 C15 122.7(3) . . ?
C7 C8 C9 116.9(3) . . ?
C7 C8 C16 121.1(2) . . ?
C9 C8 C16 121.9(3) . . ?
N3 C9 C8 122.7(3) . . ?
N3 C9 C10 113.8(2) . . ?
C8 C9 C10 123.5(3) . . ?
N4 C10 C11 123.0(3) . . ?
N4 C10 C9 116.1(2) . . ?
C11 C10 C9 120.8(3) . . ?
C12 C11 C10 118.2(3) . . ?
C12 C11 H11 120.9 . . ?
C10 C11 H11 120.9 . . ?
C13 C12 C11 118.8(3) . . ?
C13 C12 H12 120.6 . . ?
C11 C12 H12 120.6 . . ?
C14 C13 C12 119.1(3) . . ?
C14 C13 H13 120.5 . . ?
C12 C13 H13 120.5 . . ?
N4 C14 C13 123.5(3) . . ?
N4 C14 H14 118.2 . . ?
C13 C14 H14 118.2 . . ?
C7 C15 C16 112.5(2) . 7 ?
C7 C15 H15A 109.1 . . ?
C16 C15 H15A 109.1 7 . ?
C7 C15 H15B 109.1 . . ?
C16 C15 H15B 109.1 7 . ?
H15A C15 H15B 107.8 . . ?
C8 C16 C15 113.8(2) . 7 ?
C8 C16 H16A 108.8 . . ?
C15 C16 H16A 108.8 7 . ?
C8 C16 H16B 108.8 . . ?
C15 C16 H16B 108.8 7 . ?
H16A C16 H16B 107.7 . . ?
Cl1 C17 Cl2 113.8(3) 2 . ?
Cl1 C17 Cl1 112.9(3) 2 . ?
Cl2 C17 Cl1 110.8(3) . . ?
Cl1 C17 H17 106.2 2 . ?
Cl2 C17 H17 106.2 . . ?
Cl1 C17 H17 106.2 . . ?

loop_
_geom_bond_atom_site_label_1
_geom_bond_atom_site_label_2
_geom_bond_distance
_geom_bond_site_symmetry_2
_geom_bond_publ_flag
Cl1 C17 1.704(5) 2 ?
Cl1 C17 1.765(5) . ?
Cl2 C17 1.737(5) 2 ?
Cl2 C17 1.737(5) . ?
N1 C1 1.334(4) . ?
N1 C5 1.349(4) . ?
N2 N3 1.327(3) . ?
N2 C6 1.341(4) . ?
N3 C9 1.346(4) . ?
N4 C14 1.338(4) . ?
N4 C10 1.341(4) . ?
C1 C2 1.369(5) . ?
C1 H1 0.9500 . ?
C2 C3 1.376(5) . ?
C2 H2 0.9500 . ?
C3 C4 1.368(4) . ?
C3 H3 0.9500 . ?
C4 C5 1.389(4) . ?
C4 H4 0.9500 . ?
C5 C6 1.484(4) . ?
C6 C7 1.406(4) . ?
C7 C8 1.391(4) . ?
C7 C15 1.509(4) . ?
C8 C9 1.403(4) . ?
C8 C16 1.504(4) . ?
C9 C10 1.486(4) . ?
C10 C11 1.392(4) . ?
C11 C12 1.391(4) . ?
C11 H11 0.9500 . ?
C12 C13 1.378(4) . ?
C12 H12 0.9500 . ?
C13 C14 1.374(4) . ?
C13 H13 0.9500 . ?
C14 H14 0.9500 . ?
C15 C16 1.559(4) 7 ?
C15 H15A 0.9900 . ?
C15 H15B 0.9900 . ?
C16 C15 1.559(4) 7 ?
C16 H16A 0.9900 . ?
C16 H16B 0.9900 . ?
C17 Cl1 1.704(5) 2 ?
C17 H17 1.0000 . ?
